data_1502218
loop_
_publ_author_name
'Lu, Yin-Suo'
'Peng, Xiao-Shui'

_publ_section_title
;
 A concise construction of the chlorahololide heptacyclic core.
;
_journal_issue 11
_journal_name_full 'Organic letters'
_journal_page_first 2940
_journal_page_last 2943
_journal_paper_doi 10.1021/ol2009973
_journal_volume 13
_journal_year 2011
_chemical_formula_sum 'C30 H43 O3 Si'
_chemical_formula_weight 479.73
_chemical_name_systematic
; 
 ? 
;
_space_group_IT_number 14
_symmetry_cell_setting monoclinic
_symmetry_space_group_name_Hall '-P 2ybc'
_symmetry_space_group_name_H-M 'P 1 21/c 1'
_atom_sites_solution_hydrogens geom
_atom_sites_solution_primary direct
_atom_sites_solution_secondary difmap
_audit_creation_method SHELXL-97
_cell_angle_alpha 90.00
_cell_angle_beta 104.046(10)
_cell_angle_gamma 90.00
_cell_formula_units_Z 4
_cell_length_a 16.731(8)
_cell_length_b 12.758(6)
_cell_length_c 13.573(6)
_cell_measurement_temperature 293(2)
_cell_volume 2811(2)
_computing_cell_refinement SAINT(Bruker,2001)
_computing_data_collection APEX2(Bruker,2003)
_computing_data_reduction APEX2(Bruker,2003)
_computing_molecular_graphics DIAMOND
_computing_publication_material 'SHELXL-97 (Sheldrick, 2008)'
_computing_structure_refinement 'SHELXL-97 (Sheldrick, 2008)'
_computing_structure_solution 'SHELXS-97 (Sheldrick, 2008)'
_diffrn_ambient_temperature 293(2)
_diffrn_measured_fraction_theta_full 1.000
_diffrn_measured_fraction_theta_max 1.000
_diffrn_measurement_device_type 'Bruker APEX II CCD diffractometer'
_diffrn_measurement_method '\f and \w scan'
_diffrn_radiation_monochromator graphite
_diffrn_radiation_source 'fine-focus sealed tube'
_diffrn_radiation_type MoK\a
_diffrn_radiation_wavelength 0.71073
_diffrn_reflns_av_R_equivalents 0.0975
_diffrn_reflns_av_sigmaI/netI 0.0387
_diffrn_reflns_limit_h_max 20
_diffrn_reflns_limit_h_min -20
_diffrn_reflns_limit_k_max 15
_diffrn_reflns_limit_k_min -15
_diffrn_reflns_limit_l_max 16
_diffrn_reflns_limit_l_min -16
_diffrn_reflns_number 63889
_diffrn_reflns_theta_full 25.25
_diffrn_reflns_theta_max 25.25
_diffrn_reflns_theta_min 2.03
_exptl_absorpt_coefficient_mu 0.111
_exptl_absorpt_correction_type none
_exptl_crystal_colour colorless
_exptl_crystal_density_diffrn 1.134
_exptl_crystal_density_method 'not measured'
_exptl_crystal_description plate
_exptl_crystal_F_000 1044
_exptl_crystal_size_max 0.5
_exptl_crystal_size_mid 0.4
_exptl_crystal_size_min 0.3
_refine_diff_density_max 1.877
_refine_diff_density_min -0.632
_refine_diff_density_rms 0.061
_refine_ls_extinction_method none
_refine_ls_goodness_of_fit_ref 1.039
_refine_ls_hydrogen_treatment constr
_refine_ls_matrix_type full
_refine_ls_number_parameters 307
_refine_ls_number_reflns 5085
_refine_ls_number_restraints 0
_refine_ls_restrained_S_all 1.039
_refine_ls_R_factor_all 0.0976
_refine_ls_R_factor_gt 0.0743
_refine_ls_shift/su_max 0.000
_refine_ls_shift/su_mean 0.000
_refine_ls_structure_factor_coef Fsqd
_refine_ls_weighting_details 'calc w=1/[\s^2^(Fo^2^)+(0.1132P)^2^+3.4644P] where P=(Fo^2^+2Fc^2^)/3'
_refine_ls_weighting_scheme calc
_refine_ls_wR_factor_gt 0.2026
_refine_ls_wR_factor_ref 0.2263
_reflns_number_gt 3788
_reflns_number_total 5085
_reflns_threshold_expression >2sigma(I)
_cod_data_source_file ol2009973_si_002.cif
_cod_data_source_block a
_cod_depositor_comments
;
The following automatic conversions were performed:

'_symmetry_cell_setting' value 'Monoclinic' changed to 'monoclinic'
according to /home/saulius/struct/CIF-dictionaries/cif_core.dic
dictionary named 'cif_core.dic' version 2.4.1 from 2010-06-29.

Automatic conversion script
Id: cif_fix_values 1715 2011-07-08 13:25:40Z adriana 
;
_cod_original_sg_symbol_H-M P2(1)/c
_cod_database_code 1502218

loop_
_symmetry_equiv_pos_as_xyz
'x, y, z'
'-x, y+1/2, -z+1/2'
'-x, -y, -z'
'x, -y-1/2, z-1/2'

loop_
_atom_site_label
_atom_site_type_symbol
_atom_site_fract_x
_atom_site_fract_y
_atom_site_fract_z
_atom_site_U_iso_or_equiv
_atom_site_adp_type
_atom_site_occupancy
_atom_site_symmetry_multiplicity
_atom_site_calc_flag
_atom_site_refinement_flags
Si1 Si 0.41023(6) 0.70647(8) 0.15945(8) 0.0499(3) Uani 1 1 d .
O1 O -0.08670(16) 0.9649(3) 0.2013(2) 0.0796(10) Uani 1 1 d .
H1A H -0.0706 1.0037 0.1620 0.119 Uiso 1 1 calc R
O2 O 0.34316(15) 0.78578(17) 0.08460(18) 0.0468(6) Uani 1 1 d .
O4 O 0.08330(15) 0.8833(2) -0.04451(16) 0.0501(6) Uani 1 1 d .
C1 C -0.0182(2) 0.9079(3) 0.2616(3) 0.0558(10) Uani 1 1 d .
C2 C 0.0283(2) 0.9712(4) 0.3526(3) 0.0603(10) Uani 1 1 d .
H2A H 0.0062 1.0399 0.3647 0.072 Uiso 1 1 calc R
C3 C 0.0824(2) 0.9149(4) 0.4417(3) 0.0655(12) Uani 1 1 d .
H3A H 0.0782 0.8392 0.4438 0.079 Uiso 1 1 calc R
H3B H 0.0932 0.9492 0.5074 0.079 Uiso 1 1 calc R
C4 C 0.1203(2) 0.9621(3) 0.3616(3) 0.0516(9) Uani 1 1 d .
H4A H 0.1540 1.0253 0.3793 0.062 Uiso 1 1 calc R
C5 C 0.13393(19) 0.8939(3) 0.2731(2) 0.0374(7) Uani 1 1 d .
C6 C 0.19193(18) 0.9482(2) 0.2147(2) 0.0328(7) Uani 1 1 d .
H6A H 0.2484 0.9421 0.2566 0.039 Uiso 1 1 calc R
C7 C 0.18813(18) 0.8893(2) 0.1133(2) 0.0318(6) Uani 1 1 d .
H7A H 0.2049 0.8168 0.1314 0.038 Uiso 1 1 calc R
C8 C 0.09961(19) 0.8846(2) 0.0486(2) 0.0359(7) Uani 1 1 d .
C9 C 0.0328(2) 0.8817(3) 0.1019(3) 0.0449(8) Uani 1 1 d .
C10 C 0.0482(2) 0.8874(3) 0.2032(2) 0.0408(8) Uani 1 1 d .
C11 C 0.1738(2) 1.0655(2) 0.1945(3) 0.0399(7) Uani 1 1 d .
H11A H 0.1151 1.0754 0.1671 0.048 Uiso 1 1 calc R
H11B H 0.1897 1.1038 0.2580 0.048 Uiso 1 1 calc R
C12 C 0.21972(19) 1.1082(2) 0.1214(2) 0.0354(7) Uani 1 1 d .
C13 C 0.2406(2) 1.2214(2) 0.1138(3) 0.0463(8) Uani 1 1 d .
H13A H 0.2544 1.2656 0.1747 0.056 Uiso 1 1 calc R
C14 C 0.2072(3) 1.2693(3) 0.0105(3) 0.0611(11) Uani 1 1 d .
H14A H 0.1648 1.2310 -0.0374 0.073 Uiso 1 1 calc R
H14B H 0.2018 1.3450 0.0064 0.073 Uiso 1 1 calc R
C15 C 0.2928(2) 1.2241(3) 0.0369(3) 0.0480(8) Uani 1 1 d .
H15A H 0.3398 1.2724 0.0485 0.058 Uiso 1 1 calc R
C16 C 0.30522(19) 1.1117(3) 0.0047(2) 0.0386(7) Uani 1 1 d .
C17 C 0.3929(2) 1.0720(3) 0.0522(3) 0.0458(8) Uani 1 1 d .
H17A H 0.4309 1.1029 0.0167 0.055 Uiso 1 1 calc R
H17B H 0.4093 1.0941 0.1226 0.055 Uiso 1 1 calc R
C18 C 0.3980(2) 0.9529(3) 0.0469(3) 0.0479(8) Uani 1 1 d .
H18A H 0.4538 0.9311 0.0791 0.057 Uiso 1 1 calc R
H18B H 0.3866 0.9318 -0.0238 0.057 Uiso 1 1 calc R
C19 C 0.3383(2) 0.8964(2) 0.0978(2) 0.0383(7) Uani 1 1 d .
H19A H 0.3538 0.9121 0.1707 0.046 Uiso 1 1 calc R
C20 C 0.24860(18) 0.9325(2) 0.0541(2) 0.0315(6) Uani 1 1 d .
H20A H 0.2308 0.9099 -0.0168 0.038 Uiso 1 1 calc R
C21 C 0.25011(17) 1.0499(2) 0.0578(2) 0.0314(6) Uani 1 1 d .
C22 C -0.0563(3) 0.8059(4) 0.2887(3) 0.0744(14) Uani 1 1 d .
H22A H -0.0976 0.8220 0.3246 0.112 Uiso 1 1 calc R
H22B H -0.0142 0.7635 0.3308 0.112 Uiso 1 1 calc R
H22C H -0.0811 0.7684 0.2276 0.112 Uiso 1 1 calc R
C23 C 0.1678(2) 0.7847(3) 0.3093(3) 0.0506(9) Uani 1 1 d .
H23A H 0.1316 0.7512 0.3447 0.076 Uiso 1 1 calc R
H23B H 0.2216 0.7917 0.3541 0.076 Uiso 1 1 calc R
H23C H 0.1714 0.7429 0.2517 0.076 Uiso 1 1 calc R
C24 C 0.2840(2) 1.0995(3) -0.1113(3) 0.0545(9) Uani 1 1 d .
H25A H 0.2290 1.1243 -0.1394 0.082 Uiso 1 1 calc R
H25B H 0.2876 1.0269 -0.1284 0.082 Uiso 1 1 calc R
H25C H 0.3221 1.1395 -0.1387 0.082 Uiso 1 1 calc R
C25 C 0.4137(3) 0.7343(4) 0.2943(3) 0.0685(12) Uani 1 1 d .
H26A H 0.4350 0.8036 0.3112 0.103 Uiso 1 1 calc R
H26B H 0.4488 0.6841 0.3368 0.103 Uiso 1 1 calc R
H26C H 0.3591 0.7296 0.3050 0.103 Uiso 1 1 calc R
C26 C 0.5161(3) 0.7172(4) 0.1370(5) 0.0876(16) Uani 1 1 d .
H27A H 0.5378 0.7859 0.1560 0.131 Uiso 1 1 calc R
H27B H 0.5134 0.7055 0.0664 0.131 Uiso 1 1 calc R
H27C H 0.5514 0.6656 0.1771 0.131 Uiso 1 1 calc R
C27 C 0.3679(3) 0.5719(3) 0.1226(3) 0.0641(11) Uani 1 1 d .
C28 C 0.4241(4) 0.4888(4) 0.1891(5) 0.0986(19) Uani 1 1 d .
H29A H 0.4029 0.4200 0.1697 0.148 Uiso 1 1 calc R
H29B H 0.4253 0.5007 0.2593 0.148 Uiso 1 1 calc R
H29C H 0.4790 0.4945 0.1796 0.148 Uiso 1 1 calc R
C29 C 0.2790(3) 0.5658(4) 0.1397(5) 0.0874(16) Uani 1 1 d .
H30A H 0.2565 0.4974 0.1210 0.131 Uiso 1 1 calc R
H30B H 0.2449 0.6177 0.0987 0.131 Uiso 1 1 calc R
H30C H 0.2811 0.5785 0.2100 0.131 Uiso 1 1 calc R
C30 C 0.3673(4) 0.5506(4) 0.0087(4) 0.0948(18) Uani 1 1 d .
H32A H 0.3462 0.4816 -0.0099 0.142 Uiso 1 1 calc R
H32B H 0.4224 0.5558 0.0000 0.142 Uiso 1 1 calc R
H32C H 0.3329 0.6015 -0.0337 0.142 Uiso 1 1 calc R

loop_
_atom_site_aniso_label
_atom_site_aniso_U_11
_atom_site_aniso_U_22
_atom_site_aniso_U_33
_atom_site_aniso_U_23
_atom_site_aniso_U_13
_atom_site_aniso_U_12
Si1 0.0495(6) 0.0427(6) 0.0582(6) 0.0044(4) 0.0144(5) 0.0080(4)
O1 0.0415(15) 0.124(3) 0.079(2) 0.0450(19) 0.0248(14) 0.0184(16)
O2 0.0569(15) 0.0353(12) 0.0499(13) 0.0025(10) 0.0166(11) 0.0128(10)
O4 0.0543(15) 0.0587(16) 0.0358(13) -0.0088(11) 0.0079(10) -0.0051(12)
C1 0.0353(19) 0.081(3) 0.054(2) 0.025(2) 0.0180(16) 0.0024(18)
C2 0.054(2) 0.080(3) 0.058(2) 0.007(2) 0.0337(19) 0.006(2)
C3 0.058(2) 0.103(3) 0.042(2) 0.003(2) 0.0254(18) -0.005(2)
C4 0.048(2) 0.070(2) 0.0430(18) -0.0056(17) 0.0238(16) -0.0094(18)
C5 0.0334(16) 0.0453(18) 0.0346(16) 0.0045(13) 0.0105(12) -0.0052(13)
C6 0.0308(15) 0.0368(16) 0.0334(15) 0.0000(12) 0.0130(12) -0.0016(12)
C7 0.0371(16) 0.0239(14) 0.0356(15) 0.0005(11) 0.0115(12) -0.0008(12)
C8 0.0413(17) 0.0262(15) 0.0397(17) -0.0016(12) 0.0086(13) -0.0037(13)
C9 0.0396(18) 0.048(2) 0.0461(19) 0.0047(15) 0.0097(14) -0.0099(15)
C10 0.0360(17) 0.0437(18) 0.0434(17) 0.0101(14) 0.0112(13) -0.0085(14)
C11 0.0424(18) 0.0344(16) 0.0495(18) -0.0078(14) 0.0240(14) -0.0030(14)
C12 0.0363(16) 0.0277(15) 0.0433(17) -0.0002(12) 0.0120(13) -0.0003(12)
C13 0.050(2) 0.0288(16) 0.063(2) -0.0038(14) 0.0207(17) -0.0039(14)
C14 0.065(3) 0.0358(19) 0.083(3) 0.0184(18) 0.019(2) 0.0054(17)
C15 0.048(2) 0.0347(18) 0.063(2) 0.0064(15) 0.0161(17) -0.0110(15)
C16 0.0351(16) 0.0403(17) 0.0426(17) 0.0059(14) 0.0135(13) -0.0070(13)
C17 0.0351(17) 0.052(2) 0.054(2) 0.0014(16) 0.0163(15) -0.0059(15)
C18 0.0378(18) 0.054(2) 0.057(2) 0.0012(16) 0.0200(16) 0.0048(15)
C19 0.0428(18) 0.0344(16) 0.0402(16) 0.0006(13) 0.0150(13) 0.0067(13)
C20 0.0356(16) 0.0297(15) 0.0317(14) -0.0005(11) 0.0131(12) -0.0005(12)
C21 0.0289(15) 0.0295(15) 0.0362(15) 0.0035(12) 0.0088(12) -0.0025(12)
C22 0.049(2) 0.104(4) 0.072(3) 0.034(3) 0.018(2) -0.021(2)
C23 0.051(2) 0.056(2) 0.0474(19) 0.0190(16) 0.0161(16) 0.0008(17)
C24 0.053(2) 0.067(2) 0.045(2) 0.0104(17) 0.0169(16) -0.0087(18)
C25 0.075(3) 0.071(3) 0.055(2) 0.005(2) 0.008(2) 0.013(2)
C26 0.056(3) 0.081(3) 0.133(5) 0.030(3) 0.038(3) 0.011(2)
C27 0.069(3) 0.043(2) 0.073(3) 0.0039(19) 0.003(2) 0.0043(19)
C28 0.114(4) 0.047(3) 0.114(4) 0.015(3) -0.012(3) 0.012(3)
C29 0.067(3) 0.063(3) 0.125(4) 0.019(3) 0.009(3) -0.017(2)
C30 0.133(5) 0.060(3) 0.079(3) -0.013(3) 0.003(3) 0.014(3)

loop_
_atom_type_symbol
_atom_type_description
_atom_type_scat_dispersion_real
_atom_type_scat_dispersion_imag
_atom_type_scat_source
C C 0.0033 0.0016 'International Tables Vol C Tables 4.2.6.8 and 6.1.1.4'
H H 0.0000 0.0000 'International Tables Vol C Tables 4.2.6.8 and 6.1.1.4'
O O 0.0106 0.0060 'International Tables Vol C Tables 4.2.6.8 and 6.1.1.4'
Si Si 0.0817 0.0704 'International Tables Vol C Tables 4.2.6.8 and 6.1.1.4'

loop_
_geom_angle_atom_site_label_1
_geom_angle_atom_site_label_2
_geom_angle_atom_site_label_3
_geom_angle
O2 Si1 C25 110.01(17)
O2 Si1 C26 112.38(19)
C25 Si1 C26 110.0(3)
O2 Si1 C27 103.80(16)
C25 Si1 C27 111.0(2)
C26 Si1 C27 109.5(2)
C1 O1 H1A 109.5
C19 O2 Si1 125.1(2)
O1 C1 C2 112.0(4)
O1 C1 C22 104.3(3)
C2 C1 C22 114.6(3)
O1 C1 C10 111.7(3)
C2 C1 C10 102.6(3)
C22 C1 C10 112.0(4)
C3 C2 C4 59.9(3)
C3 C2 C1 119.2(4)
C4 C2 C1 109.5(3)
C3 C2 H2A 118.0
C4 C2 H2A 118.0
C1 C2 H2A 118.0
C2 C3 C4 60.5(3)
C2 C3 H3A 117.7
C4 C3 H3A 117.7
C2 C3 H3B 117.7
C4 C3 H3B 117.7
H3A C3 H3B 114.8
C3 C4 C2 59.6(3)
C3 C4 C5 120.1(4)
C2 C4 C5 108.5(3)
C3 C4 H4A 118.0
C2 C4 H4A 118.0
C5 C4 H4A 118.0
C10 C5 C23 111.7(3)
C10 C5 C4 102.8(3)
C23 C5 C4 112.0(3)
C10 C5 C6 108.5(2)
C23 C5 C6 109.8(3)
C4 C5 C6 111.9(3)
C11 C6 C7 110.4(2)
C11 C6 C5 113.8(2)
C7 C6 C5 109.8(2)
C11 C6 H6A 107.5
C7 C6 H6A 107.5
C5 C6 H6A 107.5
C8 C7 C20 112.5(2)
C8 C7 C6 110.6(2)
C20 C7 C6 113.4(2)
C8 C7 H7A 106.6
C20 C7 H7A 106.6
C6 C7 H7A 106.6
O4 C8 C9 120.0(3)
O4 C8 C7 122.3(3)
C9 C8 C7 117.6(3)
C10 C9 C8 121.6(3)
C9 C10 C5 124.2(3)
C9 C10 C1 123.8(3)
C5 C10 C1 111.2(3)
C12 C11 C6 111.2(2)
C12 C11 H11A 109.4
C6 C11 H11A 109.4
C12 C11 H11B 109.4
C6 C11 H11B 109.4
H11A C11 H11B 108.0
C21 C12 C13 111.3(3)
C21 C12 C11 124.4(3)
C13 C12 C11 124.2(3)
C12 C13 C14 114.5(3)
C12 C13 C15 104.6(3)
C14 C13 C15 59.7(2)
C12 C13 H13A 120.6
C14 C13 H13A 120.6
C15 C13 H13A 120.6
C15 C14 C13 60.5(2)
C15 C14 H14A 117.7
C13 C14 H14A 117.7
C15 C14 H14B 117.7
C13 C14 H14B 117.7
H14A C14 H14B 114.8
C14 C15 C13 59.8(2)
C14 C15 C16 118.6(3)
C13 C15 C16 108.4(3)
C14 C15 H15A 118.5
C13 C15 H15A 118.5
C16 C15 H15A 118.5
C21 C16 C15 102.2(2)
C21 C16 C24 114.7(3)
C15 C16 C24 112.0(3)
C21 C16 C17 104.9(3)
C15 C16 C17 111.8(3)
C24 C16 C17 110.8(3)
C18 C17 C16 111.6(3)
C18 C17 H17A 109.3
C16 C17 H17A 109.3
C18 C17 H17B 109.3
C16 C17 H17B 109.3
H17A C17 H17B 108.0
C17 C18 C19 113.5(3)
C17 C18 H18A 108.9
C19 C18 H18A 108.9
C17 C18 H18B 108.9
C19 C18 H18B 108.9
H18A C18 H18B 107.7
O2 C19 C18 110.3(3)
O2 C19 C20 109.0(3)
C18 C19 C20 111.5(3)
O2 C19 H19A 108.6
C18 C19 H19A 108.6
C20 C19 H19A 108.6
C21 C20 C7 110.5(2)
C21 C20 C19 106.2(2)
C7 C20 C19 113.2(2)
C21 C20 H20A 109.0
C7 C20 H20A 109.0
C19 C20 H20A 109.0
C12 C21 C20 125.1(3)
C12 C21 C16 112.8(3)
C20 C21 C16 120.7(3)
C1 C22 H22A 109.5
C1 C22 H22B 109.5
H22A C22 H22B 109.5
C1 C22 H22C 109.5
H22A C22 H22C 109.5
H22B C22 H22C 109.5
C5 C23 H23A 109.5
C5 C23 H23B 109.5
H23A C23 H23B 109.5
C5 C23 H23C 109.5
H23A C23 H23C 109.5
H23B C23 H23C 109.5
C16 C24 H25A 109.5
C16 C24 H25B 109.5
H25A C24 H25B 109.5
C16 C24 H25C 109.5
H25A C24 H25C 109.5
H25B C24 H25C 109.5
Si1 C25 H26A 109.5
Si1 C25 H26B 109.5
H26A C25 H26B 109.5
Si1 C25 H26C 109.5
H26A C25 H26C 109.5
H26B C25 H26C 109.5
Si1 C26 H27A 109.5
Si1 C26 H27B 109.5
H27A C26 H27B 109.5
Si1 C26 H27C 109.5
H27A C26 H27C 109.5
H27B C26 H27C 109.5
C28 C27 C29 110.1(4)
C28 C27 C30 108.3(4)
C29 C27 C30 111.1(4)
C28 C27 Si1 109.4(3)
C29 C27 Si1 108.5(3)
C30 C27 Si1 109.5(3)
C27 C28 H29A 109.5
C27 C28 H29B 109.5
H29A C28 H29B 109.5
C27 C28 H29C 109.5
H29A C28 H29C 109.5
H29B C28 H29C 109.5
C27 C29 H30A 109.5
C27 C29 H30B 109.5
H30A C29 H30B 109.5
C27 C29 H30C 109.5
H30A C29 H30C 109.5
H30B C29 H30C 109.5
C27 C30 H32A 109.5
C27 C30 H32B 109.5
H32A C30 H32B 109.5
C27 C30 H32C 109.5
H32A C30 H32C 109.5
H32B C30 H32C 109.5

loop_
_geom_bond_atom_site_label_1
_geom_bond_atom_site_label_2
_geom_bond_distance
Si1 O2 1.662(2)
Si1 C25 1.852(4)
Si1 C26 1.874(5)
Si1 C27 1.878(4)
O1 C1 1.434(4)
O1 H1A 0.8200
O2 C19 1.428(4)
O4 C8 1.226(4)
C1 C2 1.523(6)
C1 C22 1.533(6)
C1 C10 1.535(5)
C2 C3 1.505(6)
C2 C4 1.518(5)
C2 H2A 0.9800
C3 C4 1.510(5)
C3 H3A 0.9700
C3 H3B 0.9700
C4 C5 1.545(5)
C4 H4A 0.9800
C5 C10 1.518(4)
C5 C23 1.540(5)
C5 C6 1.557(4)
C6 C11 1.538(4)
C6 C7 1.556(4)
C6 H6A 0.9800
C7 C8 1.529(4)
C7 C20 1.539(4)
C7 H7A 0.9800
C8 C9 1.473(5)
C9 C10 1.338(5)
C11 C12 1.498(4)
C11 H11A 0.9700
C11 H11B 0.9700
C12 C21 1.330(4)
C12 C13 1.495(4)
C13 C14 1.507(5)
C13 C15 1.517(5)
C13 H13A 0.9800
C14 C15 1.505(5)
C14 H14A 0.9700
C14 H14B 0.9700
C15 C16 1.528(5)
C15 H15A 0.9800
C16 C21 1.521(4)
C16 C24 1.536(5)
C16 C17 1.538(5)
C17 C18 1.524(5)
C17 H17A 0.9700
C17 H17B 0.9700
C18 C19 1.526(5)
C18 H18A 0.9700
C18 H18B 0.9700
C19 C20 1.545(4)
C19 H19A 0.9800
C20 C21 1.498(4)
C20 H20A 0.9800
C22 H22A 0.9600
C22 H22B 0.9600
C22 H22C 0.9600
C23 H23A 0.9600
C23 H23B 0.9600
C23 H23C 0.9600
C24 H25A 0.9600
C24 H25B 0.9600
C24 H25C 0.9600
C25 H26A 0.9600
C25 H26B 0.9600
C25 H26C 0.9600
C26 H27A 0.9600
C26 H27B 0.9600
C26 H27C 0.9600
C27 C28 1.553(6)
C27 C29 1.562(7)
C27 C30 1.567(7)
C28 H29A 0.9600
C28 H29B 0.9600
C28 H29C 0.9600
C29 H30A 0.9600
C29 H30B 0.9600
C29 H30C 0.9600
C30 H32A 0.9600
C30 H32B 0.9600
C30 H32C 0.9600

loop_
_geom_torsion_atom_site_label_1
_geom_torsion_atom_site_label_2
_geom_torsion_atom_site_label_3
_geom_torsion_atom_site_label_4
_geom_torsion
C25 Si1 O2 C19 47.3(3)
C26 Si1 O2 C19 -75.7(3)
C27 Si1 O2 C19 166.1(3)
O1 C1 C2 C3 159.7(3)
C22 C1 C2 C3 41.2(5)
C10 C1 C2 C3 -80.4(4)
O1 C1 C2 C4 -134.6(3)
C22 C1 C2 C4 107.0(4)
C10 C1 C2 C4 -14.6(4)
C1 C2 C3 C4 96.8(4)
C2 C3 C4 C5 -94.9(4)
C1 C2 C4 C3 -113.2(4)
C3 C2 C4 C5 114.6(4)
C1 C2 C4 C5 1.4(4)
C3 C4 C5 C10 77.6(4)
C2 C4 C5 C10 12.6(4)
C3 C4 C5 C23 -42.4(4)
C2 C4 C5 C23 -107.4(3)
C3 C4 C5 C6 -166.2(3)
C2 C4 C5 C6 128.8(3)
C10 C5 C6 C11 69.6(3)
C23 C5 C6 C11 -168.1(3)
C4 C5 C6 C11 -43.1(4)
C10 C5 C6 C7 -54.7(3)
C23 C5 C6 C7 67.6(3)
C4 C5 C6 C7 -167.4(3)
C11 C6 C7 C8 -69.3(3)
C5 C6 C7 C8 56.9(3)
C11 C6 C7 C20 58.1(3)
C5 C6 C7 C20 -175.6(2)
C20 C7 C8 O4 21.4(4)
C6 C7 C8 O4 149.4(3)
C20 C7 C8 C9 -158.6(3)
C6 C7 C8 C9 -30.6(4)
O4 C8 C9 C10 -177.2(3)
C7 C8 C9 C10 2.8(5)
C8 C9 C10 C5 -2.0(5)
C8 C9 C10 C1 166.7(3)
C23 C5 C10 C9 -92.6(4)
C4 C5 C10 C9 147.2(3)
C6 C5 C10 C9 28.5(4)
C23 C5 C10 C1 97.5(3)
C4 C5 C10 C1 -22.7(4)
C6 C5 C10 C1 -141.4(3)
O1 C1 C10 C9 -26.2(5)
C2 C1 C10 C9 -146.3(4)
C22 C1 C10 C9 90.3(4)
O1 C1 C10 C5 143.7(3)
C2 C1 C10 C5 23.6(4)
C22 C1 C10 C5 -99.7(4)
C7 C6 C11 C12 -44.9(3)
C5 C6 C11 C12 -168.9(3)
C6 C11 C12 C21 20.1(4)
C6 C11 C12 C13 -157.0(3)
C21 C12 C13 C14 60.7(4)
C11 C12 C13 C14 -121.9(4)
C21 C12 C13 C15 -2.2(4)
C11 C12 C13 C15 175.2(3)
C12 C13 C14 C15 -93.1(3)
C13 C14 C15 C16 95.7(3)
C12 C13 C15 C14 110.2(3)
C12 C13 C15 C16 -2.8(4)
C14 C13 C15 C16 -113.0(3)
C14 C15 C16 C21 -59.0(4)
C13 C15 C16 C21 6.1(4)
C14 C15 C16 C24 64.2(4)
C13 C15 C16 C24 129.3(3)
C14 C15 C16 C17 -170.7(3)
C13 C15 C16 C17 -105.6(3)
C21 C16 C17 C18 53.0(3)
C15 C16 C17 C18 163.0(3)
C24 C16 C17 C18 -71.3(4)
C16 C17 C18 C19 -57.1(4)
Si1 O2 C19 C18 86.0(3)
Si1 O2 C19 C20 -151.3(2)
C17 C18 C19 O2 176.6(3)
C17 C18 C19 C20 55.3(4)
C8 C7 C20 C21 85.4(3)
C6 C7 C20 C21 -41.1(3)
C8 C7 C20 C19 -155.7(2)
C6 C7 C20 C19 77.8(3)
O2 C19 C20 C21 -172.7(2)
C18 C19 C20 C21 -50.6(3)
O2 C19 C20 C7 66.0(3)
C18 C19 C20 C7 -172.0(3)
C13 C12 C21 C20 172.9(3)
C11 C12 C21 C20 -4.5(5)
C13 C12 C21 C16 6.6(4)
C11 C12 C21 C16 -170.8(3)
C7 C20 C21 C12 14.8(4)
C19 C20 C21 C12 -108.3(3)
C7 C20 C21 C16 -179.9(2)
C19 C20 C21 C16 57.0(3)
C15 C16 C21 C12 -7.9(4)
C24 C16 C21 C12 -129.3(3)
C17 C16 C21 C12 108.9(3)
C15 C16 C21 C20 -174.8(3)
C24 C16 C21 C20 63.7(4)
C17 C16 C21 C20 -58.1(4)
O2 Si1 C27 C28 -178.7(4)
C25 Si1 C27 C28 -60.5(4)
C26 Si1 C27 C28 61.1(4)
O2 Si1 C27 C29 -58.6(3)
C25 Si1 C27 C29 59.6(4)
C26 Si1 C27 C29 -178.8(3)
O2 Si1 C27 C30 62.8(3)
C25 Si1 C27 C30 -179.1(3)
C26 Si1 C27 C30 -57.4(4)
